data_7240926
loop_
_publ_author_name
'Grabias, Ewelina'
'Tarasiuk, Bogdan'
'Do\/l\;ega, Anna'
'Majdan, Marek'

_publ_section_title
;
 New uranium(VI) and isothiouronium complexes: synthesis, crystal
 structure, spectroscopic characterization and a DFT study
;
_journal_name_full CrystEngComm
_journal_paper_doi 10.1039/D0CE00746C
_journal_year 2020
_chemical_formula_sum 'C12 H20 Cl2 N4 S2'
_chemical_formula_weight 355.34
_space_group_IT_number 2
_space_group_name_Hall '-P 1'
_space_group_name_H-M_alt 'P -1'
_symmetry_cell_setting triclinic
_symmetry_Int_Tables_number 2
_symmetry_space_group_name_Hall '-P 1'
_symmetry_space_group_name_H-M 'P -1'
_atom_sites_solution_hydrogens mixed
_atom_sites_solution_primary direct
_audit_creation_date 2020-06-25T11:26:04-00:00
_audit_creation_method 'WinGX routine CIF_UPDATE'
_audit_update_record
;
2020-06-29 deposited with the CCDC.	2020-07-22 downloaded from the CCDC.
;
_cell_angle_alpha 90.470(6)
_cell_angle_beta 93.651(5)
_cell_angle_gamma 99.991(6)
_cell_formula_units_Z 1
_cell_length_a 5.6982(4)
_cell_length_b 6.3203(5)
_cell_length_c 11.4318(8)
_cell_measurement_reflns_used 5065
_cell_measurement_temperature 120(2)
_cell_measurement_theta_max 29.58
_cell_measurement_theta_min 3.27
_cell_volume 404.56(5)
_computing_cell_refinement
;
        X-Area Recipe 1.33.0.0 (STOE, 2015)
;
_computing_data_collection
;
        X-Area WinXpose 2.0.22.0 (STOE, 2016)
;
_computing_data_reduction
;
        X-Area Integrate 1.72.0.0 (STOE, 2018)
        X-Area X-Red32 1.63.4.0 (STOE, 2017)
;
_computing_publication_material
;
STOE & Cie GmbH, X-Area, software package for collecting single-crystal or
multi-domain crystal data on STOE area-detector diffractometers, for image
processing, for the correction and scaling of reflection intensities and
        for outlier rejection, version 1.81, Darmstadt 2018
;
_computing_structure_refinement 'SHELXL-2018/3 (Sheldrick, 2018)'
_computing_structure_solution 'SHELXT 2014/5 (Sheldrick, 2014)'
_diffrn_ambient_temperature 120(2)
_diffrn_detector 'image plate (34 cm diameter)'
_diffrn_detector_area_resol_mean 6.67
_diffrn_detector_type 'STOE Imaging Plate'
_diffrn_measured_fraction_theta_full 0.998
_diffrn_measured_fraction_theta_max 0.997
_diffrn_measurement_device '2-circle diffractometer'
_diffrn_measurement_device_type 'STOE IPDS 2T'
_diffrn_measurement_method 'rotation method, \w scans'
_diffrn_radiation_monochromator 'parabolic x-ray mirror'
_diffrn_radiation_probe x-ray
_diffrn_radiation_type MoK\a
_diffrn_radiation_wavelength 0.71073
_diffrn_reflns_av_R_equivalents 0.0366
_diffrn_reflns_av_unetI/netI 0.0388
_diffrn_reflns_Laue_measured_fraction_full 0.998
_diffrn_reflns_Laue_measured_fraction_max 0.997
_diffrn_reflns_limit_h_max 7
_diffrn_reflns_limit_h_min -7
_diffrn_reflns_limit_k_max 7
_diffrn_reflns_limit_k_min -7
_diffrn_reflns_limit_l_max 14
_diffrn_reflns_limit_l_min -14
_diffrn_reflns_number 3775
_diffrn_reflns_point_group_measured_fraction_full 0.998
_diffrn_reflns_point_group_measured_fraction_max 0.997
_diffrn_reflns_theta_full 25.242
_diffrn_reflns_theta_max 25.998
_diffrn_reflns_theta_min 3.274
_diffrn_source 'GeniX Mo, 0.05 x 0.05 mm2 microfocus'
_exptl_absorpt_coefficient_mu 0.655
_exptl_absorpt_correction_T_max 0.9709
_exptl_absorpt_correction_T_min 0.886
_exptl_absorpt_correction_type integration
_exptl_absorpt_process_details
;
STOE X-Red32, absorption correction by Gaussian integration, analogous to
P. Coppens, "The Evaluation of Absorption and Extinction in Single-Crystal
        Structure Analysis", published in
        F. R. Ahmed (Editor), "Crystallographic Computing",
        Munksgaard, Copenhagen (1970), 255 - 270
;
_exptl_crystal_colour colourless
_exptl_crystal_density_diffrn 1.458
_exptl_crystal_density_method 'not measured'
_exptl_crystal_description plate
_exptl_crystal_F_000 186
_exptl_crystal_size_max 0.188
_exptl_crystal_size_mid 0.132
_exptl_crystal_size_min 0.05
_refine_diff_density_max 0.382
_refine_diff_density_min -0.275
_refine_diff_density_rms 0.073
_refine_ls_extinction_method none
_refine_ls_goodness_of_fit_ref 1.032
_refine_ls_hydrogen_treatment mixed
_refine_ls_matrix_type full
_refine_ls_number_parameters 108
_refine_ls_number_reflns 1581
_refine_ls_number_restraints 0
_refine_ls_restrained_S_all 1.032
_refine_ls_R_factor_all 0.0452
_refine_ls_R_factor_gt 0.0349
_refine_ls_shift/su_max 0.001
_refine_ls_shift/su_mean 0
_refine_ls_structure_factor_coef Fsqd
_refine_ls_weighting_details 'w=1/[\s^2^(Fo^2^)+(0.0589P)^2^+0.0575P] where P=(Fo^2^+2Fc^2^)/3'
_refine_ls_weighting_scheme calc
_refine_ls_wR_factor_gt 0.0884
_refine_ls_wR_factor_ref 0.0925
_reflns_Friedel_coverage 0
_reflns_number_gt 1322
_reflns_number_total 1581
_reflns_threshold_expression 'I > 2\s(I)'
_cod_data_source_file d0ce00746c2.cif
_cod_data_source_block eg1_2019
_cod_database_code 7240926
_shelx_shelxl_version_number 2018/3

loop_
_symmetry_equiv_pos_as_xyz
'x, y, z'
'-x, -y, -z'

loop_
_atom_site_label
_atom_site_type_symbol
_atom_site_fract_x
_atom_site_fract_y
_atom_site_fract_z
_atom_site_U_iso_or_equiv
_atom_site_adp_type
_atom_site_occupancy
_atom_site_site_symmetry_order
_atom_site_calc_flag
_atom_site_refinement_flags_posn
_atom_site_refinement_flags_adp
_atom_site_refinement_flags_occupancy
_atom_site_disorder_assembly
_atom_site_disorder_group
Cl1 Cl 0.88226(8) 0.78671(8) 0.88909(5) 0.01832(17) Uani 1 1 d . . . . .
S1 S 0.33423(9) 0.38850(9) 0.79158(5) 0.01943(18) Uani 1 1 d . . . . .
N2 N 0.4225(3) -0.0040(3) 0.84708(17) 0.0191(4) Uani 1 1 d . . . . .
H2A H 0.521(5) -0.087(5) 0.869(2) 0.030(7) Uiso 1 1 d . . . . .
H2B H 0.274(5) -0.055(5) 0.840(2) 0.031(8) Uiso 1 1 d . . . . .
N1 N 0.7107(3) 0.2867(3) 0.90394(17) 0.0197(4) Uani 1 1 d . . . . .
H1A H 0.801(5) 0.209(5) 0.940(3) 0.036(8) Uiso 1 1 d . . . . .
H1B H 0.760(5) 0.427(5) 0.892(2) 0.036(8) Uiso 1 1 d . . . . .
C1 C 0.5002(4) 0.2034(4) 0.85380(18) 0.0160(5) Uani 1 1 d . . . . .
C3 C 0.0593(4) 0.3642(4) 0.58853(19) 0.0170(5) Uani 1 1 d . . . . .
C4 C 0.1567(4) 0.3533(4) 0.4797(2) 0.0173(5) Uani 1 1 d . . . . .
C5 C 0.0921(4) 0.4901(4) 0.39351(19) 0.0178(5) Uani 1 1 d . . . . .
H5 H 0.154571 0.483598 0.318718 0.021 Uiso 1 1 calc R U . . .
C2 C 0.1198(4) 0.2221(4) 0.6882(2) 0.0201(5) Uani 1 1 d . . . . .
H2C H 0.190115 0.101567 0.657868 0.024 Uiso 1 1 calc R U . . .
H2D H -0.026223 0.161804 0.727548 0.024 Uiso 1 1 calc R U . . .
C6 C 0.3276(4) 0.2029(4) 0.4548(2) 0.0242(5) Uani 1 1 d . . . . .
H6A H 0.473641 0.24114 0.506082 0.036 Uiso 1 1 calc R U . . .
H6B H 0.367427 0.215206 0.372731 0.036 Uiso 1 1 calc R U . . .
H6C H 0.252442 0.054753 0.469477 0.036 Uiso 1 1 calc R U . . .

loop_
_atom_site_aniso_label
_atom_site_aniso_U_11
_atom_site_aniso_U_22
_atom_site_aniso_U_33
_atom_site_aniso_U_23
_atom_site_aniso_U_13
_atom_site_aniso_U_12
Cl1 0.0142(3) 0.0185(3) 0.0220(3) 0.0006(2) -0.0027(2) 0.00363(19)
S1 0.0202(3) 0.0189(3) 0.0194(3) 0.0010(2) -0.0076(2) 0.0072(2)
N2 0.0131(10) 0.0189(10) 0.0258(11) 0.0050(8) -0.0007(8) 0.0048(8)
N1 0.0145(9) 0.0207(11) 0.0231(11) 0.0079(9) -0.0049(7) 0.0029(8)
C1 0.0138(10) 0.0207(12) 0.0143(11) 0.0033(9) 0.0019(8) 0.0045(8)
C3 0.0149(10) 0.0182(11) 0.0167(11) 0.0018(9) -0.0047(8) 0.0020(8)
C4 0.0132(10) 0.0171(11) 0.0207(11) -0.0014(9) -0.0044(8) 0.0021(8)
C5 0.0182(11) 0.0190(11) 0.0152(11) 0.0000(9) -0.0020(8) 0.0018(8)
C2 0.0194(11) 0.0200(12) 0.0193(11) 0.0027(9) -0.0046(9) 0.0009(9)
C6 0.0226(12) 0.0242(13) 0.0282(13) 0.0006(10) 0.0003(10) 0.0107(9)

loop_
_atom_type_symbol
_atom_type_description
_atom_type_scat_dispersion_real
_atom_type_scat_dispersion_imag
_atom_type_scat_source
C C 0.0033 0.0016 'International Tables Vol C Tables 4.2.6.8 and 6.1.1.4'
N N 0.0061 0.0033 'International Tables Vol C Tables 4.2.6.8 and 6.1.1.4'
S S 0.1246 0.1234 'International Tables Vol C Tables 4.2.6.8 and 6.1.1.4'
Cl Cl 0.1484 0.1585 'International Tables Vol C Tables 4.2.6.8 and 6.1.1.4'
H H 0 0 'International Tables Vol C Tables 4.2.6.8 and 6.1.1.4'

loop_
_exptl_crystal_face_index_h
_exptl_crystal_face_index_k
_exptl_crystal_face_index_l
_exptl_crystal_face_perp_dist
1 0 -4 0.026
-1 2 -2 0.077
2 -3 1 0.081
-3 -3 -2 0.127
-2 2 -1 0.087
3 1 2 0.061
-1 3 0 0.091
0 1 -4 0.062
-1 0 3 0.024

loop_
_geom_angle_atom_site_label_1
_geom_angle_atom_site_label_2
_geom_angle_atom_site_label_3
_geom_angle
_geom_angle_site_symmetry_1
_geom_angle_site_symmetry_3
_geom_angle_publ_flag
C1 S1 C2 102.96(11) . . ?
N2 C1 N1 122.4(2) . . ?
N2 C1 S1 122.00(17) . . ?
N1 C1 S1 115.56(17) . . ?
C5 C3 C4 119.69(19) 2_566 . ?
C5 C3 C2 119.26(19) 2_566 . ?
C4 C3 C2 121.04(19) . . ?
C5 C4 C3 117.16(19) . . ?
C5 C4 C6 120.2(2) . . ?
C3 C4 C6 122.6(2) . . ?
C3 C5 C4 123.1(2) 2_566 . ?
C3 C2 S1 107.51(15) . . ?

loop_
_geom_bond_atom_site_label_1
_geom_bond_atom_site_label_2
_geom_bond_distance
_geom_bond_site_symmetry_2
_geom_bond_publ_flag
S1 C1 1.755(2) . ?
S1 C2 1.829(2) . ?
N2 C1 1.309(3) . ?
N1 C1 1.317(3) . ?
C3 C5 1.389(3) 2_566 ?
C3 C4 1.400(3) . ?
C3 C2 1.516(3) . ?
C4 C5 1.390(3) . ?
C4 C6 1.512(3) . ?

loop_
_geom_hbond_atom_site_label_D
_geom_hbond_atom_site_label_H
_geom_hbond_atom_site_label_A
_geom_hbond_distance_DH
_geom_hbond_distance_HA
_geom_hbond_distance_DA
_geom_hbond_angle_DHA
_geom_hbond_site_symmetry_A
_geom_hbond_publ_flag
N2 H2A Cl1 0.86(3) 2.33(3) 3.146(2) 158(2) 1_545 yes
N2 H2B Cl1 0.85(3) 2.38(3) 3.200(2) 161(2) 1_445 yes
N1 H1A Cl1 0.86(3) 2.85(3) 3.472(2) 130(2) 1_545 yes
N1 H1A Cl1 0.86(3) 2.57(3) 3.2994(19) 143(3) 2_767 yes
N1 H1B Cl1 0.90(3) 2.26(3) 3.151(2) 172(3) . yes
